data_4506999
loop_
_publ_author_name
'Das, Uttam Kumar'
'Puranik, Vedavati G.'
'Dastidar, Parthasarathi'

_publ_section_title
;
 Supramolecular Synthon Transferability and Gelation by Diprimary Ammonium
 Monocarboxylate Salts
;
_journal_issue 12
_journal_name_full 'Crystal Growth &amp; Design'
_journal_page_first 5864
_journal_paper_doi 10.1021/cg301242p
_journal_volume 12
_journal_year 2012
_chemical_formula_moiety 'C3 H12 N2, 2(C7 H4 Cl O2)'
_chemical_formula_sum 'C17 H20 Cl2 N2 O4'
_chemical_formula_weight 387.25
_chemical_name_systematic
; 
 ? 
;
_space_group_IT_number 2
_symmetry_cell_setting triclinic
_symmetry_space_group_name_Hall '-P 1'
_symmetry_space_group_name_H-M 'P -1'
_atom_sites_solution_hydrogens geom
_atom_sites_solution_primary direct
_atom_sites_solution_secondary difmap
_audit_creation_method SHELXL-97
_cell_angle_alpha 66.017(2)
_cell_angle_beta 80.975(2)
_cell_angle_gamma 79.106(2)
_cell_formula_units_Z 2
_cell_length_a 9.3494(8)
_cell_length_b 9.8538(8)
_cell_length_c 11.6417(10)
_cell_measurement_temperature 298(2)
_cell_volume 958.42(14)
_computing_cell_refinement 'SMART APEX II'
_computing_data_collection 'SMART APEX II'
_computing_data_reduction 'SMART APEX SAINT'
_computing_molecular_graphics SHELXTL
_computing_publication_material 'MERCURY 2.3'
_computing_structure_refinement 'SHELXL-97 (Sheldrick, 1997)'
_computing_structure_solution 'SHELXS-97 (Sheldrick, 1990)'
_diffrn_ambient_temperature 298(2)
_diffrn_detector_area_resol_mean 3
_diffrn_measured_fraction_theta_full 0.997
_diffrn_measured_fraction_theta_max 0.997
_diffrn_measurement_device_type 'BRUKER CCD AREA'
_diffrn_measurement_method 'OMEGA SCAN'
_diffrn_radiation_monochromator graphite
_diffrn_radiation_source 'fine-focus sealed tube'
_diffrn_radiation_type MoK\a
_diffrn_radiation_wavelength 0.71073
_diffrn_reflns_av_R_equivalents 0.0201
_diffrn_reflns_av_sigmaI/netI 0.0223
_diffrn_reflns_limit_h_max 11
_diffrn_reflns_limit_h_min -11
_diffrn_reflns_limit_k_max 11
_diffrn_reflns_limit_k_min -11
_diffrn_reflns_limit_l_max 13
_diffrn_reflns_limit_l_min -13
_diffrn_reflns_number 9009
_diffrn_reflns_theta_full 25.00
_diffrn_reflns_theta_max 25.00
_diffrn_reflns_theta_min 1.92
_exptl_absorpt_coefficient_mu 0.362
_exptl_absorpt_correction_T_max 0.9821
_exptl_absorpt_correction_T_min 0.8176
_exptl_absorpt_correction_type multi-scan
_exptl_absorpt_process_details SADABS
_exptl_crystal_colour COLORLESS
_exptl_crystal_density_diffrn 1.342
_exptl_crystal_density_method 'not measured'
_exptl_crystal_description PLATE
_exptl_crystal_F_000 404
_exptl_crystal_size_max 0.58
_exptl_crystal_size_mid 0.35
_exptl_crystal_size_min 0.05
_refine_diff_density_max 0.309
_refine_diff_density_min -0.315
_refine_diff_density_rms 0.049
_refine_ls_extinction_method none
_refine_ls_goodness_of_fit_ref 1.044
_refine_ls_hydrogen_treatment constr
_refine_ls_matrix_type full
_refine_ls_number_parameters 228
_refine_ls_number_reflns 3359
_refine_ls_number_restraints 0
_refine_ls_restrained_S_all 1.044
_refine_ls_R_factor_all 0.0489
_refine_ls_R_factor_gt 0.0413
_refine_ls_shift/su_max 0.000
_refine_ls_shift/su_mean 0.000
_refine_ls_structure_factor_coef Fsqd
_refine_ls_weighting_details 'calc w=1/[\s^2^(Fo^2^)+(0.0505P)^2^+0.3926P] where P=(Fo^2^+2Fc^2^)/3'
_refine_ls_weighting_scheme calc
_refine_ls_wR_factor_gt 0.1069
_refine_ls_wR_factor_ref 0.1126
_reflns_number_gt 2833
_reflns_number_total 3359
_reflns_threshold_expression >2sigma(I)
_cod_data_source_file cg301242p_si_003.cif
_cod_data_source_block ud0515_4
_cod_depositor_comments
;
The following automatic conversions were performed:

'_symmetry_cell_setting' value 'TRICLINIC' changed to 'triclinic'
according to /home/saulius/struct/CIF-dictionaries/cif_core.dic
dictionary named 'cif_core.dic' version 2.4.2 from
2011-04-26.

'_exptl_absorpt_correction_type' value 'MULTI-SCAN'
changed to 'multi-scan' according to
/home/saulius/struct/CIF-dictionaries/cif_core.dic dictionary named
'cif_core.dic' version 2.4.2 from
2011-04-26.

'_refine_ls_hydrogen_treatment' value 'CONSTR' changed
to 'constr' according to
/home/saulius/struct/CIF-dictionaries/cif_core.dic dictionary named
'cif_core.dic' version 2.4.2 from 2011-04-26.

Automatic conversion script
Id: cif_fix_values 1891 2012-01-12 08:04:46Z andrius 
;
_cod_original_sg_symbol_H-M P-1
_cod_database_code 4506999

loop_
_symmetry_equiv_pos_as_xyz
'x, y, z'
'-x, -y, -z'

loop_
_atom_site_label
_atom_site_type_symbol
_atom_site_fract_x
_atom_site_fract_y
_atom_site_fract_z
_atom_site_U_iso_or_equiv
_atom_site_adp_type
_atom_site_occupancy
_atom_site_symmetry_multiplicity
_atom_site_calc_flag
_atom_site_refinement_flags
C1 C 0.6770(2) 0.4629(2) 0.3045(2) 0.0501(5) Uani 1 1 d .
O2 O 0.57156(19) 0.5467(2) 0.3288(2) 0.0867(6) Uani 1 1 d .
O3 O 0.80519(16) 0.46093(16) 0.32141(16) 0.0603(4) Uani 1 1 d .
C4 C 0.6460(2) 0.3542(2) 0.2540(2) 0.0494(5) Uani 1 1 d .
C5 C 0.6278(2) 0.2092(3) 0.3329(2) 0.0595(6) Uani 1 1 d .
Cl6 Cl 0.64902(9) 0.15153(8) 0.49216(7) 0.0901(3) Uani 1 1 d .
C7 C 0.5915(3) 0.1107(3) 0.2850(4) 0.0929(11) Uani 1 1 d .
H7 H 0.5781 0.0127 0.3377 0.111 Uiso 1 1 calc R
C8 C 0.5762(3) 0.1654(5) 0.1552(5) 0.1039(13) Uani 1 1 d .
H8 H 0.5496 0.1036 0.1218 0.125 Uiso 1 1 calc R
C9 C 0.5994(4) 0.3053(5) 0.0787(4) 0.1070(12) Uani 1 1 d .
H9 H 0.5926 0.3382 -0.0075 0.128 Uiso 1 1 calc R
C10 C 0.6325(3) 0.3988(3) 0.1259(3) 0.0811(8) Uani 1 1 d .
H10 H 0.6468 0.4960 0.0713 0.097 Uiso 1 1 calc R
C11 C 0.03717(19) -0.1199(2) 0.30489(17) 0.0396(4) Uani 1 1 d .
O12 O -0.03576(16) -0.06174(15) 0.37864(12) 0.0501(3) Uani 1 1 d .
O13 O 0.06996(16) -0.25617(15) 0.33072(15) 0.0582(4) Uani 1 1 d .
C14 C 0.0813(2) -0.0083(2) 0.17464(17) 0.0397(4) Uani 1 1 d .
C15 C 0.2220(2) -0.0115(2) 0.11574(18) 0.0478(5) Uani 1 1 d .
Cl16 Cl 0.36237(6) -0.15159(8) 0.18854(6) 0.0716(2) Uani 1 1 d .
C17 C 0.2565(3) 0.0976(3) -0.0017(2) 0.0636(6) Uani 1 1 d .
H17 H 0.3522 0.0958 -0.0386 0.076 Uiso 1 1 calc R
C18 C 0.1493(3) 0.2080(3) -0.0633(2) 0.0728(7) Uani 1 1 d .
H18 H 0.1718 0.2796 -0.1430 0.087 Uiso 1 1 calc R
C19 C 0.0089(3) 0.2128(3) -0.0074(2) 0.0704(7) Uani 1 1 d .
H19 H -0.0642 0.2869 -0.0493 0.084 Uiso 1 1 calc R
C20 C -0.0233(2) 0.1074(2) 0.1112(2) 0.0543(5) Uani 1 1 d .
H20 H -0.1179 0.1141 0.1498 0.065 Uiso 1 1 calc R
N21 N 0.97901(17) 0.78633(17) 0.63288(15) 0.0423(4) Uani 1 1 d .
H21A H 1.0494 0.7082 0.6545 0.063 Uiso 1 1 calc R
H21B H 1.0034 0.8604 0.6477 0.063 Uiso 1 1 calc R
H21C H 0.9677 0.8173 0.5512 0.063 Uiso 1 1 calc R
C22 C 0.8396(2) 0.7414(2) 0.7086(2) 0.0499(5) Uani 1 1 d .
H22A H 0.7616 0.8243 0.6798 0.060 Uiso 1 1 calc R
H22B H 0.8486 0.7196 0.7964 0.060 Uiso 1 1 calc R
C23 C 0.7998(2) 0.6043(2) 0.69803(19) 0.0495(5) Uani 1 1 d .
H23A H 0.8792 0.5225 0.7249 0.059 Uiso 1 1 calc R
H23B H 0.7137 0.5739 0.7552 0.059 Uiso 1 1 calc R
C24 C 0.7698(2) 0.6300(2) 0.5670(2) 0.0495(5) Uani 1 1 d .
H24A H 0.6962 0.7169 0.5364 0.059 Uiso 1 1 calc R
H24B H 0.8584 0.6502 0.5107 0.059 Uiso 1 1 calc R
N25 N 0.7182(2) 0.49693(19) 0.56593(18) 0.0565(5) Uani 1 1 d .
H25A H 0.7815 0.4155 0.6012 0.085 Uiso 1 1 calc R
H25B H 0.7111 0.5100 0.4867 0.085 Uiso 1 1 calc R
H25C H 0.6309 0.4856 0.6093 0.085 Uiso 1 1 calc R

loop_
_atom_site_aniso_label
_atom_site_aniso_U_11
_atom_site_aniso_U_22
_atom_site_aniso_U_33
_atom_site_aniso_U_23
_atom_site_aniso_U_13
_atom_site_aniso_U_12
C1 0.0495(12) 0.0390(10) 0.0552(12) -0.0123(9) -0.0057(9) -0.0038(9)
O2 0.0563(10) 0.0705(11) 0.1481(19) -0.0635(12) 0.0007(11) -0.0030(9)
O3 0.0540(9) 0.0494(8) 0.0802(11) -0.0249(8) -0.0179(8) -0.0045(7)
C4 0.0369(10) 0.0533(12) 0.0591(12) -0.0238(10) -0.0108(9) 0.0016(8)
C5 0.0408(11) 0.0586(13) 0.0833(16) -0.0327(12) 0.0058(10) -0.0142(9)
Cl6 0.0969(5) 0.0706(4) 0.0695(4) 0.0013(3) 0.0155(4) -0.0181(4)
C7 0.0513(15) 0.0785(19) 0.164(3) -0.067(2) 0.0191(18) -0.0231(13)
C8 0.0608(17) 0.147(4) 0.162(4) -0.119(3) -0.022(2) -0.004(2)
C9 0.094(2) 0.141(3) 0.117(3) -0.087(3) -0.048(2) 0.026(2)
C10 0.0833(19) 0.0876(19) 0.0718(17) -0.0351(15) -0.0292(14) 0.0171(15)
C11 0.0346(9) 0.0408(10) 0.0442(10) -0.0157(8) -0.0019(8) -0.0098(8)
O12 0.0617(9) 0.0462(8) 0.0425(7) -0.0193(6) 0.0083(6) -0.0133(6)
O13 0.0586(9) 0.0373(8) 0.0694(10) -0.0157(7) 0.0084(7) -0.0084(6)
C14 0.0441(10) 0.0418(10) 0.0380(9) -0.0188(8) -0.0003(8) -0.0119(8)
C15 0.0487(11) 0.0544(12) 0.0441(11) -0.0224(9) 0.0039(8) -0.0154(9)
Cl16 0.0415(3) 0.0860(4) 0.0717(4) -0.0212(3) 0.0072(3) -0.0043(3)
C17 0.0657(14) 0.0770(16) 0.0503(13) -0.0254(12) 0.0163(11) -0.0314(13)
C18 0.101(2) 0.0654(15) 0.0436(12) -0.0073(11) 0.0021(13) -0.0323(15)
C19 0.0834(18) 0.0578(14) 0.0540(14) -0.0032(11) -0.0147(13) -0.0080(12)
C20 0.0532(12) 0.0546(12) 0.0488(12) -0.0144(10) -0.0047(9) -0.0057(10)
N21 0.0443(9) 0.0387(8) 0.0453(9) -0.0168(7) -0.0019(7) -0.0097(7)
C22 0.0506(11) 0.0541(12) 0.0505(11) -0.0259(10) 0.0062(9) -0.0161(9)
C23 0.0511(11) 0.0474(11) 0.0496(11) -0.0162(9) 0.0028(9) -0.0182(9)
C24 0.0512(11) 0.0410(10) 0.0582(12) -0.0186(9) -0.0068(9) -0.0105(9)
N25 0.0604(11) 0.0485(10) 0.0692(12) -0.0287(9) -0.0093(9) -0.0113(8)

loop_
_atom_type_symbol
_atom_type_description
_atom_type_scat_dispersion_real
_atom_type_scat_dispersion_imag
_atom_type_scat_source
C C 0.0033 0.0016 'International Tables Vol C Tables 4.2.6.8 and 6.1.1.4'
H H 0.0000 0.0000 'International Tables Vol C Tables 4.2.6.8 and 6.1.1.4'
N N 0.0061 0.0033 'International Tables Vol C Tables 4.2.6.8 and 6.1.1.4'
O O 0.0106 0.0060 'International Tables Vol C Tables 4.2.6.8 and 6.1.1.4'
Cl Cl 0.1484 0.1585 'International Tables Vol C Tables 4.2.6.8 and 6.1.1.4'

loop_
_geom_angle_atom_site_label_1
_geom_angle_atom_site_label_2
_geom_angle_atom_site_label_3
_geom_angle
_geom_angle_site_symmetry_1
_geom_angle_site_symmetry_3
O2 C1 O3 124.3(2) . 1
O2 C1 O3 124.3(2) . .
O3 C1 O3 0.00(17) 1 .
O2 C1 C4 117.36(19) . .
O3 C1 C4 118.35(18) 1 .
O3 C1 C4 118.35(18) . .
O3 O3 C1 0(10) 1 .
C5 C4 C10 118.2(2) . .
C5 C4 C1 121.1(2) . .
C10 C4 C1 120.6(2) . .
C4 C5 C7 120.4(3) . .
C4 C5 Cl6 118.40(17) . .
C7 C5 Cl6 121.2(2) . .
C8 C7 C5 117.9(3) . .
C8 C7 H7 121.1 . .
C5 C7 H7 121.1 . .
C9 C8 C7 121.0(3) . .
C9 C8 H8 119.5 . .
C7 C8 H8 119.5 . .
C8 C9 C10 120.5(3) . .
C8 C9 H9 119.8 . .
C10 C9 H9 119.8 . .
C9 C10 C4 121.9(3) . .
C9 C10 H10 119.1 . .
C4 C10 H10 119.1 . .
O13 C11 O12 125.27(17) . .
O13 C11 C14 120.03(16) . .
O12 C11 C14 114.68(16) . .
C15 C14 C20 117.36(18) . .
C15 C14 C11 123.95(17) . .
C20 C14 C11 118.65(17) . .
C14 C15 C17 121.1(2) . .
C14 C15 Cl16 120.93(15) . .
C17 C15 Cl16 117.96(17) . .
C18 C17 C15 119.9(2) . .
C18 C17 H17 120.0 . .
C15 C17 H17 120.0 . .
C17 C18 C19 120.0(2) . .
C17 C18 H18 120.0 . .
C19 C18 H18 120.0 . .
C18 C19 C20 119.7(2) . .
C18 C19 H19 120.1 . .
C20 C19 H19 120.1 . .
C19 C20 C14 121.8(2) . .
C19 C20 H20 119.1 . .
C14 C20 H20 119.1 . .
C22 N21 H21A 109.5 . .
C22 N21 H21B 109.5 . .
H21A N21 H21B 109.5 . .
C22 N21 H21C 109.5 . .
H21A N21 H21C 109.5 . .
H21B N21 H21C 109.5 . .
N21 C22 C23 112.11(16) . .
N21 C22 H22A 109.2 . .
C23 C22 H22A 109.2 . .
N21 C22 H22B 109.2 . .
C23 C22 H22B 109.2 . .
H22A C22 H22B 107.9 . .
C24 C23 C22 113.74(17) . .
C24 C23 H23A 108.8 . .
C22 C23 H23A 108.8 . .
C24 C23 H23B 108.8 . .
C22 C23 H23B 108.8 . .
H23A C23 H23B 107.7 . .
N25 C24 C23 110.85(16) . .
N25 C24 H24A 109.5 . .
C23 C24 H24A 109.5 . .
N25 C24 H24B 109.5 . .
C23 C24 H24B 109.5 . .
H24A C24 H24B 108.1 . .
C24 N25 H25A 109.5 . .
C24 N25 H25B 109.5 . .
H25A N25 H25B 109.5 . .
C24 N25 H25C 109.5 . .
H25A N25 H25C 109.5 . .
H25B N25 H25C 109.5 . .

loop_
_geom_bond_atom_site_label_1
_geom_bond_atom_site_label_2
_geom_bond_distance
_geom_bond_site_symmetry_2
C1 O2 1.237(3) .
C1 O3 1.240(2) 1
C1 O3 1.240(2) .
C1 C4 1.503(3) .
O3 O3 0.0000 1
C4 C5 1.375(3) .
C4 C10 1.392(3) .
C5 C7 1.411(4) .
C5 Cl6 1.737(3) .
C7 C8 1.404(5) .
C7 H7 0.9300 .
C8 C9 1.340(5) .
C8 H8 0.9300 .
C9 C10 1.349(5) .
C9 H9 0.9300 .
C10 H10 0.9300 .
C11 O13 1.238(2) .
C11 O12 1.265(2) .
C11 C14 1.516(3) .
C14 C15 1.386(3) .
C14 C20 1.387(3) .
C15 C17 1.388(3) .
C15 Cl16 1.749(2) .
C17 C18 1.372(4) .
C17 H17 0.9300 .
C18 C19 1.372(4) .
C18 H18 0.9300 .
C19 C20 1.378(3) .
C19 H19 0.9300 .
C20 H20 0.9300 .
N21 C22 1.487(2) .
N21 H21A 0.8900 .
N21 H21B 0.8900 .
N21 H21C 0.8900 .
C22 C23 1.522(3) .
C22 H22A 0.9700 .
C22 H22B 0.9700 .
C23 C24 1.504(3) .
C23 H23A 0.9700 .
C23 H23B 0.9700 .
C24 N25 1.486(2) .
C24 H24A 0.9700 .
C24 H24B 0.9700 .
N25 H25A 0.8900 .
N25 H25B 0.8900 .
N25 H25C 0.8900 .

loop_
_geom_hbond_atom_site_label_D
_geom_hbond_atom_site_label_H
_geom_hbond_atom_site_label_A
_geom_hbond_distance_DH
_geom_hbond_distance_HA
_geom_hbond_distance_DA
_geom_hbond_angle_DHA
_geom_hbond_site_symmetry_A
N21 H21A O3 0.89 1.89 2.778(2) 171.6 2_766
N21 H21B O12 0.89 1.96 2.809(2) 160.1 2_666
N21 H21C O12 0.89 1.88 2.733(2) 161.2 1_665
N25 H25A O13 0.89 1.88 2.766(2) 174.2 2_656
N25 H25B O3 0.89 2.18 2.979(2) 148.4 1
N25 H25C O2 0.89 1.95 2.827(3) 166.6 2_666
